data_1512296
loop_
_publ_author_name
'Yang, Chi'
'Chen, Yin'
'Wang, De-Xian'
'Zhao, Liang'
'Wang, Mei-Xiang'

_publ_section_title
;
 Synthesis of Electron-Deficient Oxacalix[2]arene[2]triazines and Their
 Isomeric Analogs from a One-Pot Reaction of Perfluorinated
 Dihydroxybenzenes with Dichlorotriazines.
;
_journal_issue 17
_journal_name_full 'Organic letters'
_journal_page_first 4414
_journal_page_last 4417
_journal_paper_doi 10.1021/ol401959d
_journal_volume 15
_journal_year 2013
_chemical_formula_moiety 'C20 H6 F8 N6 O6'
_chemical_formula_sum 'C20 H6 F8 N6 O6'
_chemical_formula_weight 578.31
_chemical_name_systematic
; 
 ? 
;
_space_group_IT_number 2
_symmetry_cell_setting triclinic
_symmetry_space_group_name_Hall '-P 1'
_symmetry_space_group_name_H-M 'P -1'
_atom_sites_solution_hydrogens geom
_atom_sites_solution_primary direct
_atom_sites_solution_secondary difmap
_audit_creation_method SHELXL-97
_cell_angle_alpha 90.88(3)
_cell_angle_beta 100.91(3)
_cell_angle_gamma 114.13(3)
_cell_formula_units_Z 1
_cell_length_a 7.1595(14)
_cell_length_b 8.7231(17)
_cell_length_c 9.2770(19)
_cell_measurement_reflns_used 389
_cell_measurement_temperature 173(2)
_cell_measurement_theta_max 27.48
_cell_measurement_theta_min 2.17
_cell_volume 516.4(2)
_computing_cell_refinement 'CrystalClear (Rigaku Inc., 2008)'
_computing_data_collection 'CrystalClear (Rigaku Inc., 2008)'
_computing_data_reduction 'CrystalClear (Rigaku Inc., 2008)'
_computing_molecular_graphics 'XP in Siemens SHELXTL (Sheldrick, 1994)'
_computing_publication_material 'SHELX97 (Sheldrick, 1997)'
_computing_structure_refinement 'SHELXL-97 (Sheldrick, 1997)'
_computing_structure_solution 'SHELXS-97 (Sheldrick, 1990)'
_diffrn_ambient_temperature 173(2)
_diffrn_measured_fraction_theta_full 0.994
_diffrn_measured_fraction_theta_max 0.994
_diffrn_measurement_device_type 'Saturn724+ CCD'
_diffrn_measurement_method '\w scans at fixed \c = 45\%'
_diffrn_radiation_monochromator graphite
_diffrn_radiation_source 'sealed tube'
_diffrn_radiation_type MoK\a
_diffrn_radiation_wavelength 0.71073
_diffrn_reflns_av_R_equivalents 0.0322
_diffrn_reflns_av_sigmaI/netI 0.0303
_diffrn_reflns_limit_h_max 9
_diffrn_reflns_limit_h_min -8
_diffrn_reflns_limit_k_max 11
_diffrn_reflns_limit_k_min -11
_diffrn_reflns_limit_l_max 12
_diffrn_reflns_limit_l_min -12
_diffrn_reflns_number 6351
_diffrn_reflns_theta_full 27.46
_diffrn_reflns_theta_max 27.46
_diffrn_reflns_theta_min 3.19
_exptl_absorpt_coefficient_mu 0.186
_exptl_absorpt_correction_T_max 0.9799
_exptl_absorpt_correction_T_min 0.9430
_exptl_absorpt_correction_type numerical
_exptl_absorpt_process_details 'CrystalClear (Rigaku Inc., 2008)'
_exptl_crystal_colour colorless
_exptl_crystal_density_diffrn 1.860
_exptl_crystal_density_method 'not measured'
_exptl_crystal_description block
_exptl_crystal_F_000 288
_exptl_crystal_size_max 0.32
_exptl_crystal_size_mid 0.19
_exptl_crystal_size_min 0.11
_refine_diff_density_max 0.242
_refine_diff_density_min -0.264
_refine_diff_density_rms 0.051
_refine_ls_extinction_method none
_refine_ls_goodness_of_fit_ref 1.143
_refine_ls_hydrogen_treatment constr
_refine_ls_matrix_type full
_refine_ls_number_parameters 182
_refine_ls_number_reflns 2355
_refine_ls_number_restraints 0
_refine_ls_restrained_S_all 1.143
_refine_ls_R_factor_all 0.0531
_refine_ls_R_factor_gt 0.0472
_refine_ls_shift/su_max 0.000
_refine_ls_shift/su_mean 0.000
_refine_ls_structure_factor_coef Fsqd
_refine_ls_weighting_details 'calc w=1/[\s^2^(Fo^2^)+(0.0523P)^2^+0.1697P] where P=(Fo^2^+2Fc^2^)/3'
_refine_ls_weighting_scheme calc
_refine_ls_wR_factor_gt 0.1158
_refine_ls_wR_factor_ref 0.1202
_reflns_number_gt 2121
_reflns_number_total 2355
_reflns_threshold_expression >2sigma(I)
_cod_data_source_file ol401959d_si_002.cif
_cod_data_source_block sa234
_cod_original_cell_volume 516.41(21)
_cod_original_sg_symbol_H-M P-1
_cod_database_code 1512296

loop_
_symmetry_equiv_pos_as_xyz
'x, y, z'
'-x, -y, -z'

loop_
_atom_site_label
_atom_site_type_symbol
_atom_site_fract_x
_atom_site_fract_y
_atom_site_fract_z
_atom_site_U_iso_or_equiv
_atom_site_adp_type
_atom_site_occupancy
_atom_site_symmetry_multiplicity
_atom_site_calc_flag
_atom_site_refinement_flags
F1 F 0.40925(17) 0.70788(14) 0.42496(12) 0.0368(3) Uani 1 1 d .
F2 F 0.50956(17) 0.93951(14) 0.65812(12) 0.0374(3) Uani 1 1 d .
F3 F 1.16124(16) 0.91509(14) 0.80819(12) 0.0352(3) Uani 1 1 d .
F4 F 1.05460(17) 0.67400(14) 0.58160(13) 0.0404(3) Uani 1 1 d .
O1 O 0.88310(19) 1.04360(15) 0.85804(13) 0.0297(3) Uani 1 1 d .
O2 O 1.2742(2) 1.57087(16) 1.07438(14) 0.0309(3) Uani 1 1 d .
O3 O 0.6717(2) 0.56381(15) 0.38500(14) 0.0323(3) Uani 1 1 d .
N1 N 1.0986(2) 1.23251(17) 0.72675(15) 0.0262(3) Uani 1 1 d .
N2 N 1.0821(2) 1.30563(18) 0.97117(16) 0.0278(3) Uani 1 1 d .
N3 N 1.3057(2) 1.51313(18) 0.84028(16) 0.0274(3) Uani 1 1 d .
C1 C 0.7315(3) 0.6891(2) 0.50078(19) 0.0277(4) Uani 1 1 d .
C2 C 0.5936(3) 0.7569(2) 0.52078(19) 0.0280(4) Uani 1 1 d .
C3 C 0.6440(3) 0.8743(2) 0.63920(19) 0.0278(4) Uani 1 1 d .
C4 C 0.8346(3) 0.9269(2) 0.73769(18) 0.0262(4) Uani 1 1 d .
C5 C 0.9728(3) 0.8590(2) 0.71704(19) 0.0276(4) Uani 1 1 d .
C6 C 0.9202(3) 0.7390(2) 0.6006(2) 0.0291(4) Uani 1 1 d .
C7 C 1.0285(3) 1.2019(2) 0.85127(18) 0.0255(4) Uani 1 1 d .
C8 C 1.2200(3) 1.4619(2) 0.95696(19) 0.0259(4) Uani 1 1 d .
C9 C 1.4119(3) 1.7446(2) 1.0636(2) 0.0333(4) Uani 1 1 d .
H9A H 1.5381 1.7487 1.0340 0.050 Uiso 1 1 calc R
H9B H 1.4515 1.8105 1.1597 0.050 Uiso 1 1 calc R
H9C H 1.3394 1.7921 0.9898 0.050 Uiso 1 1 calc R
C10 C 0.7623(3) 0.6100(2) 0.26746(19) 0.0259(4) Uani 1 1 d .

loop_
_atom_site_aniso_label
_atom_site_aniso_U_11
_atom_site_aniso_U_22
_atom_site_aniso_U_33
_atom_site_aniso_U_23
_atom_site_aniso_U_13
_atom_site_aniso_U_12
F1 0.0319(6) 0.0380(6) 0.0321(6) -0.0001(5) 0.0014(4) 0.0089(5)
F2 0.0341(6) 0.0387(6) 0.0419(7) -0.0007(5) 0.0097(5) 0.0174(5)
F3 0.0287(5) 0.0390(6) 0.0327(6) 0.0008(5) 0.0037(4) 0.0103(5)
F4 0.0379(6) 0.0389(6) 0.0483(7) -0.0017(5) 0.0137(5) 0.0183(5)
O1 0.0324(7) 0.0267(6) 0.0251(6) 0.0005(5) 0.0127(5) 0.0049(5)
O2 0.0329(7) 0.0293(6) 0.0284(7) -0.0042(5) 0.0049(5) 0.0121(5)
O3 0.0374(7) 0.0231(6) 0.0289(7) -0.0010(5) 0.0149(5) 0.0019(5)
N1 0.0269(7) 0.0252(7) 0.0240(7) 0.0019(6) 0.0076(6) 0.0075(6)
N2 0.0290(8) 0.0293(7) 0.0251(7) -0.0002(6) 0.0069(6) 0.0119(6)
N3 0.0272(7) 0.0253(7) 0.0276(8) -0.0009(6) 0.0060(6) 0.0088(6)
C1 0.0333(9) 0.0206(7) 0.0249(8) 0.0031(6) 0.0127(7) 0.0043(7)
C2 0.0269(8) 0.0247(8) 0.0256(9) 0.0047(7) 0.0075(7) 0.0030(7)
C3 0.0288(9) 0.0256(8) 0.0291(9) 0.0055(7) 0.0121(7) 0.0090(7)
C4 0.0291(9) 0.0223(8) 0.0227(8) 0.0026(6) 0.0106(7) 0.0042(7)
C5 0.0267(8) 0.0257(8) 0.0261(9) 0.0055(7) 0.0084(7) 0.0054(7)
C6 0.0307(9) 0.0266(8) 0.0314(9) 0.0053(7) 0.0138(7) 0.0104(7)
C7 0.0248(8) 0.0263(8) 0.0246(8) 0.0033(6) 0.0058(6) 0.0096(7)
C8 0.0255(8) 0.0296(8) 0.0248(8) -0.0009(7) 0.0029(6) 0.0148(7)
C9 0.0324(9) 0.0281(9) 0.0352(10) -0.0054(7) 0.0030(8) 0.0105(8)
C10 0.0249(8) 0.0256(8) 0.0270(9) 0.0023(6) 0.0079(6) 0.0092(7)

loop_
_atom_type_symbol
_atom_type_description
_atom_type_scat_dispersion_real
_atom_type_scat_dispersion_imag
_atom_type_scat_source
C C 0.0033 0.0016 'International Tables Vol C Tables 4.2.6.8 and 6.1.1.4'
H H 0.0000 0.0000 'International Tables Vol C Tables 4.2.6.8 and 6.1.1.4'
N N 0.0061 0.0033 'International Tables Vol C Tables 4.2.6.8 and 6.1.1.4'
O O 0.0106 0.0060 'International Tables Vol C Tables 4.2.6.8 and 6.1.1.4'
F F 0.0171 0.0103 'International Tables Vol C Tables 4.2.6.8 and 6.1.1.4'

loop_
_geom_angle_atom_site_label_1
_geom_angle_atom_site_label_2
_geom_angle_atom_site_label_3
_geom_angle
_geom_angle_site_symmetry_1
_geom_angle_site_symmetry_3
C7 O1 C4 116.04(13) . .
C8 O2 C9 117.04(14) . .
C10 O3 C1 116.60(13) . .
C10 N1 C7 111.72(15) 2_776 .
C7 N2 C8 112.20(15) . .
C10 N3 C8 112.18(15) 2_776 .
C2 C1 C6 119.58(16) . .
C2 C1 O3 119.05(16) . .
C6 C1 O3 121.25(16) . .
F1 C2 C3 119.80(17) . .
F1 C2 C1 119.89(16) . .
C3 C2 C1 120.31(17) . .
F2 C3 C2 120.06(16) . .
F2 C3 C4 119.73(16) . .
C2 C3 C4 120.20(17) . .
C3 C4 C5 119.32(16) . .
C3 C4 O1 119.85(16) . .
C5 C4 O1 120.80(16) . .
F3 C5 C6 120.12(16) . .
F3 C5 C4 119.48(15) . .
C6 C5 C4 120.36(17) . .
F4 C6 C5 119.94(17) . .
F4 C6 C1 119.84(16) . .
C5 C6 C1 120.19(17) . .
N2 C7 N1 128.41(16) . .
N2 C7 O1 114.49(15) . .
N1 C7 O1 117.10(15) . .
O2 C8 N3 119.25(16) . .
O2 C8 N2 113.94(15) . .
N3 C8 N2 126.80(16) . .
O2 C9 H9A 109.5 . .
O2 C9 H9B 109.5 . .
H9A C9 H9B 109.5 . .
O2 C9 H9C 109.5 . .
H9A C9 H9C 109.5 . .
H9B C9 H9C 109.5 . .
N1 C10 N3 128.61(16) 2_776 2_776
N1 C10 O3 117.77(15) 2_776 .
N3 C10 O3 113.61(14) 2_776 .

loop_
_geom_bond_atom_site_label_1
_geom_bond_atom_site_label_2
_geom_bond_distance
_geom_bond_site_symmetry_2
F1 C2 1.341(2) .
F2 C3 1.338(2) .
F3 C5 1.338(2) .
F4 C6 1.336(2) .
O1 C7 1.359(2) .
O1 C4 1.391(2) .
O2 C8 1.322(2) .
O2 C9 1.449(2) .
O3 C10 1.356(2) .
O3 C1 1.392(2) .
N1 C10 1.320(2) 2_776
N1 C7 1.333(2) .
N2 C7 1.314(2) .
N2 C8 1.343(2) .
N3 C10 1.321(2) 2_776
N3 C8 1.338(2) .
C1 C2 1.379(3) .
C1 C6 1.380(3) .
C2 C3 1.378(3) .
C3 C4 1.383(3) .
C4 C5 1.383(3) .
C5 C6 1.376(2) .
C9 H9A 0.9800 .
C9 H9B 0.9800 .
C9 H9C 0.9800 .
C10 N1 1.320(2) 2_776
C10 N3 1.321(2) 2_776

loop_
_geom_torsion_atom_site_label_1
_geom_torsion_atom_site_label_2
_geom_torsion_atom_site_label_3
_geom_torsion_atom_site_label_4
_geom_torsion
_geom_torsion_site_symmetry_1
_geom_torsion_site_symmetry_4
C10 O3 C1 C2 106.28(18) . .
C10 O3 C1 C6 -77.7(2) . .
C6 C1 C2 F1 -179.43(15) . .
O3 C1 C2 F1 -3.3(2) . .
C6 C1 C2 C3 0.3(2) . .
O3 C1 C2 C3 176.41(14) . .
F1 C2 C3 F2 -0.2(2) . .
C1 C2 C3 F2 -179.96(14) . .
F1 C2 C3 C4 -179.30(14) . .
C1 C2 C3 C4 1.0(2) . .
F2 C3 C4 C5 -179.86(14) . .
C2 C3 C4 C5 -0.8(2) . .
F2 C3 C4 O1 1.8(2) . .
C2 C3 C4 O1 -179.10(14) . .
C7 O1 C4 C3 -107.42(18) . .
C7 O1 C4 C5 74.3(2) . .
C3 C4 C5 F3 176.99(14) . .
O1 C4 C5 F3 -4.7(2) . .
C3 C4 C5 C6 -0.7(2) . .
O1 C4 C5 C6 177.63(14) . .
F3 C5 C6 F4 2.4(2) . .
C4 C5 C6 F4 -179.94(15) . .
F3 C5 C6 C1 -175.70(15) . .
C4 C5 C6 C1 2.0(3) . .
C2 C1 C6 F4 -179.86(14) . .
O3 C1 C6 F4 4.1(2) . .
C2 C1 C6 C5 -1.8(3) . .
O3 C1 C6 C5 -177.78(14) . .
C8 N2 C7 N1 2.5(3) . .
C8 N2 C7 O1 -177.66(14) . .
C10 N1 C7 N2 -0.6(3) 2_776 .
C10 N1 C7 O1 179.63(14) 2_776 .
C4 O1 C7 N2 -175.20(14) . .
C4 O1 C7 N1 4.6(2) . .
C9 O2 C8 N3 5.0(2) . .
C9 O2 C8 N2 -176.08(14) . .
C10 N3 C8 O2 179.43(15) 2_776 .
C10 N3 C8 N2 0.7(2) 2_776 .
C7 N2 C8 O2 178.60(14) . .
C7 N2 C8 N3 -2.6(2) . .
C1 O3 C10 N1 1.2(2) . 2_776
C1 O3 C10 N3 -178.10(15) . 2_776
